data_7134988
loop_
_publ_author_name
'Yan, Qin-Yuan'
'Han, Song-De'
'Xu, Ting'
'Ji, Cui-Xian'
'Lv, Lin-Lin'
'Yao, Zhao-Quan'
'Zhao, Jiong-Peng'
'Liu, Fu-Chen'

_publ_section_title
;
 Organic ammonium modulated mixed-valence multiferroics exhibiting large
 spontaneous strain and exchange bias.
;
_journal_issue 84
_journal_name_full 'Chemical communications (Cambridge, England)'
_journal_page_first 16412
_journal_page_last 16415
_journal_paper_doi 10.1039/d5cc03844h
_journal_volume 61
_journal_year 2025
_chemical_formula_moiety 'C9 H9 Fe3 O18, 0.333(C12 H42 N6)'
_chemical_formula_sum 'C13 H23 Fe3 N2 O18'
_chemical_formula_weight 662.88
_space_group_crystal_system trigonal
_space_group_IT_number 167
_space_group_name_Hall '-R 3 2"c'
_space_group_name_H-M_alt 'R -3 c :H'
_atom_sites_solution_hydrogens mixed
_atom_sites_solution_primary dual
_audit_creation_date 2025-06-02
_audit_creation_method
;
Olex2 1.5-ac6-020
(compiled 2024.02.14 svn.r2f8d729c for Rigaku Oxford Diffraction, GUI svn.r6966)
;
_audit_update_record
;
2025-07-07 deposited with the CCDC.	2025-09-15 downloaded from the CCDC.
;
_cell_angle_alpha 90
_cell_angle_beta 90
_cell_angle_gamma 120
_cell_formula_units_Z 6
_cell_length_a 8.2967(5)
_cell_length_b 8.2967(5)
_cell_length_c 62.793(6)
_cell_measurement_reflns_used 5418
_cell_measurement_temperature 393.00(10)
_cell_measurement_theta_max 29.8460
_cell_measurement_theta_min 3.8600
_cell_volume 3743.3(5)
_computing_cell_refinement 'CrysAlisPro 1.171.42.63a (Rigaku OD, 2022)'
_computing_data_collection 'CrysAlisPro 1.171.42.63a (Rigaku OD, 2022)'
_computing_data_reduction 'CrysAlisPro 1.171.42.63a (Rigaku OD, 2022)'
_computing_molecular_graphics 'Olex2 1.5-ac6-020 (Dolomanov et al., 2009)'
_computing_publication_material 'Olex2 1.5-ac6-020 (Dolomanov et al., 2009)'
_computing_structure_refinement 'SHELXL 2019/3 (Sheldrick, 2015)'
_computing_structure_solution 'SHELXT 2014/5 (Sheldrick, 2014)'
_diffrn_ambient_environment air
_diffrn_ambient_temperature 393.00(10)
_diffrn_detector 'Hybrid Pixel Array Detector'
_diffrn_detector_area_resol_mean 5.8140
_diffrn_measured_fraction_theta_full 0.995
_diffrn_measured_fraction_theta_max 0.922
_diffrn_measurement_details
;
List of Runs (angles in degrees, time in seconds):

  # Type    Start    End  Width  t~exp~   \w     \q     \k     \f   Frames
#--------------------------------------------------------------------------
  1  \w    -59.00  28.00   0.50    1.71    --    0.00 -57.00 -30.00  174
  2  \w    -89.00 -47.00   0.50    1.71    --    0.00 -77.00 120.00   84
;
_diffrn_measurement_device 'four-circle diffractometer'
_diffrn_measurement_device_type 'XtaLAB AFC12 (RINC): Kappa dual offset/far'
_diffrn_measurement_method '\w scans'
_diffrn_orient_matrix_type 'CrysAlisPro convention (1999,Acta A55,543-557)'
_diffrn_orient_matrix_UB_11 -0.0965936000
_diffrn_orient_matrix_UB_12 -0.0304282000
_diffrn_orient_matrix_UB_13 -0.0000285000
_diffrn_orient_matrix_UB_21 -0.0132409000
_diffrn_orient_matrix_UB_22 -0.0610265000
_diffrn_orient_matrix_UB_23 -0.0085721000
_diffrn_orient_matrix_UB_31 -0.0157069000
_diffrn_orient_matrix_UB_32 -0.0713140000
_diffrn_orient_matrix_UB_33 0.0073507000
_diffrn_radiation_monochromator mirror
_diffrn_radiation_probe x-ray
_diffrn_radiation_type 'Mo K\a'
_diffrn_radiation_wavelength 0.71073
_diffrn_reflns_av_R_equivalents 0.0734
_diffrn_reflns_av_unetI/netI 0.0534
_diffrn_reflns_Laue_measured_fraction_full 0.995
_diffrn_reflns_Laue_measured_fraction_max 0.922
_diffrn_reflns_limit_h_max 10
_diffrn_reflns_limit_h_min -11
_diffrn_reflns_limit_k_max 11
_diffrn_reflns_limit_k_min -5
_diffrn_reflns_limit_l_max 81
_diffrn_reflns_limit_l_min -83
_diffrn_reflns_number 5625
_diffrn_reflns_point_group_measured_fraction_full 0.995
_diffrn_reflns_point_group_measured_fraction_max 0.922
_diffrn_reflns_theta_full 25.242
_diffrn_reflns_theta_max 29.760
_diffrn_reflns_theta_min 3.845
_diffrn_source 'micro-focus sealed X-ray tube'
_diffrn_source_type 'Rigaku (Mo) X-ray Source'
_exptl_absorpt_coefficient_mu 1.805
_exptl_absorpt_correction_T_max 1.00000
_exptl_absorpt_correction_T_min 0.20103
_exptl_absorpt_correction_type multi-scan
_exptl_absorpt_process_details
;
CrysAlisPro 1.171.42.63a (Rigaku Oxford Diffraction, 2022)
Empirical absorption correction using spherical harmonics,
implemented in SCALE3 ABSPACK scaling algorithm.
;
_exptl_crystal_colour BLACK
_exptl_crystal_colour_primary black
_exptl_crystal_density_diffrn 1.764
_exptl_crystal_description BLOCK
_exptl_crystal_F_000 2022
_refine_diff_density_max 0.750
_refine_diff_density_min -0.575
_refine_diff_density_rms 0.087
_refine_ls_extinction_coef 0.0068(5)
_refine_ls_extinction_expression Fc^*^=kFc[1+0.001xFc^2^\l^3^/sin(2\q)]^-1/4^
_refine_ls_extinction_method 'SHELXL-2019/2 (Sheldrick 2019)'
_refine_ls_goodness_of_fit_ref 1.032
_refine_ls_hydrogen_treatment constr
_refine_ls_matrix_type full
_refine_ls_number_parameters 75
_refine_ls_number_reflns 1105
_refine_ls_number_restraints 48
_refine_ls_restrained_S_all 1.115
_refine_ls_R_factor_all 0.0489
_refine_ls_R_factor_gt 0.0378
_refine_ls_shift/su_max 0.001
_refine_ls_shift/su_mean 0.000
_refine_ls_structure_factor_coef Fsqd
_refine_ls_weighting_details 'w=1/[\s^2^(Fo^2^)+(0.0568P)^2^] where P=(Fo^2^+2Fc^2^)/3'
_refine_ls_weighting_scheme calc
_refine_ls_wR_factor_gt 0.1027
_refine_ls_wR_factor_ref 0.1083
_reflns_Friedel_coverage 0.000
_reflns_number_gt 814
_reflns_number_total 1105
_reflns_threshold_expression 'I > 2\s(I)'
_cod_data_source_file d5cc03844h2.cif
_cod_data_source_block 2HTP
_cod_depositor_comments
;
The following automatic conversions were performed:

data item '_exptl_crystal_colour_primary' value 'BLACK' was changed
to 'black' in accordance with the
/home/data/users/saulius/crontab/automatic-downloads/rss-feeds/RSC/lib/dictionaries/cif_core.dic
dictionary named 'cif_core.dic' version 2.4.2 last updated on
2011-04-26.

Automatic conversion script
Id: cif_fix_values 8170 2020-07-09 18:12:32Z antanas 

 Adding full bibliography for 7134983--7134988.cif.
;
_cod_original_cell_volume 3743.3(6)
_cod_original_sg_symbol_H-M 'R -3 c'
_cod_database_code 7134988
_shelx_shelxl_version_number 2019/3
_shelx_space_group_comment
;
The symmetry employed for this shelxl refinement is uniquely defined
by the following loop, which should always be used as a source of
symmetry information in preference to the above space-group names.
They are only intended as comments.
;
_reflns_odcompleteness_completeness 99.43
_reflns_odcompleteness_iscentric 1
_reflns_odcompleteness_theta 26.32
_olex2_refinement_description
;
1. Fixed Uiso
 At 1.2 times of:
  All C(H) groups
 At 1.5 times of:
  All C(H,H) groups, All C(H,H,H) groups, All N(H,H) groups
2. Restrained distances
 N1_$1-C3_$1
 1.53 with sigma of 0.02
 N1_$2-C3_$2 = N1_$2-C4 = C3_$3-C3_$2 = N1_$3-C3_$3 = N1_$3-C4_$3
 1.53 with sigma of 0.02
3. Rigid bond restraints
 C3, N1, C4
 with sigma for 1-2 distances of 0.01 and sigma for 1-3 distances of 0.01
4. Uiso/Uaniso restraints and constraints
C4 \\sim N1 \\sim C3: within 3.8A with sigma of 0.01 and sigma for terminal
atoms of 0.03 within 3.8A
Uanis(C4) \\sim Ueq, Uanis(N1) \\sim Ueq, Uanis(C3) \\sim Ueq: with sigma of
0.01 and sigma for terminal atoms of 0.2
5. Rigid body (RIGU) restrains
 C4, N1
 with sigma for 1-2 distances of 0.004 and sigma for 1-3 distances of 0.004
6. Others
 Fixed Sof: N1(0.333333) H1a(0.333333) H1b(0.333333) C3(0.333333)
 H3b(0.333333) H3a(0.333333) C4(0.333333) H4a(0.333333) H4b(0.333333)
 H4c(0.333333)
7.a Riding coordinates:
 N1(H1a,H1b), C3(H3b,H3a), C4(H4a,H4b,H4c)
7.b Aromatic/amide H refined with riding coordinates:
 C2(H2), C1(H1)
;
_olex2_submission_special_instructions 'No special instructions were received'
_oxdiff_exptl_absorpt_empirical_details
;
Empirical correction (ABSPACK) includes:
- Absorption correction using spherical harmonics
- Frame scaling
;
_oxdiff_exptl_absorpt_empirical_full_max 2.842
_oxdiff_exptl_absorpt_empirical_full_min 0.539

loop_
_space_group_symop_operation_xyz
'x, y, z'
'-y, x-y, z'
'-x+y, -x, z'
'y, x, -z+1/2'
'x-y, -y, -z+1/2'
'-x, -x+y, -z+1/2'
'x+2/3, y+1/3, z+1/3'
'-y+2/3, x-y+1/3, z+1/3'
'-x+y+2/3, -x+1/3, z+1/3'
'y+2/3, x+1/3, -z+5/6'
'x-y+2/3, -y+1/3, -z+5/6'
'-x+2/3, -x+y+1/3, -z+5/6'
'x+1/3, y+2/3, z+2/3'
'-y+1/3, x-y+2/3, z+2/3'
'-x+y+1/3, -x+2/3, z+2/3'
'y+1/3, x+2/3, -z+7/6'
'x-y+1/3, -y+2/3, -z+7/6'
'-x+1/3, -x+y+2/3, -z+7/6'
'-x, -y, -z'
'y, -x+y, -z'
'x-y, x, -z'
'-y, -x, z-1/2'
'-x+y, y, z-1/2'
'x, x-y, z-1/2'
'-x+2/3, -y+1/3, -z+1/3'
'y+2/3, -x+y+1/3, -z+1/3'
'x-y+2/3, x+1/3, -z+1/3'
'-y+2/3, -x+1/3, z-1/6'
'-x+y+2/3, y+1/3, z-1/6'
'x+2/3, x-y+1/3, z-1/6'
'-x+1/3, -y+2/3, -z+2/3'
'y+1/3, -x+y+2/3, -z+2/3'
'x-y+1/3, x+2/3, -z+2/3'
'-y+1/3, -x+2/3, z+1/6'
'-x+y+1/3, y+2/3, z+1/6'
'x+1/3, x-y+2/3, z+1/6'

loop_
_atom_site_label
_atom_site_type_symbol
_atom_site_fract_x
_atom_site_fract_y
_atom_site_fract_z
_atom_site_U_iso_or_equiv
_atom_site_adp_type
_atom_site_occupancy
_atom_site_site_symmetry_order
_atom_site_calc_flag
_atom_site_refinement_flags_posn
_atom_site_refinement_flags_adp
_atom_site_refinement_flags_occupancy
_atom_site_disorder_assembly
_atom_site_disorder_group
Fe2 Fe 0.333333 0.666667 0.666667 0.0176(2) Uani 1 6 d S T P . .
Fe1 Fe 0.666667 0.333333 0.72217(2) 0.0206(2) Uani 1 3 d S T P . .
O3 O 0.5363(2) 0.67371(19) 0.68469(2) 0.0327(4) Uani 1 1 d . . . . .
O2 O 0.6691(2) 0.5494(2) 0.70359(2) 0.0426(4) Uani 1 1 d . . . . .
O1 O 0.8713(2) 0.5567(2) 0.74046(3) 0.0550(5) Uani 1 1 d . . . . .
C2 C 0.5413(3) 0.5397(3) 0.69299(3) 0.0352(5) Uani 1 1 d . . . . .
H2 H 0.438518 0.421987 0.690905 0.042 Uiso 1 1 calc R U . . .
C1 C 1.000000 0.5546(4) 0.750000 0.0376(7) Uani 1 2 d S T P . .
H1 H 1.000000 0.442487 0.750000 0.045 Uiso 1 2 calc R U P . .
N1 N 0.9100(14) 0.9480(14) 0.72241(18) 0.098(3) Uani 0.3333 1 d . U P . .
H1A H 0.837883 0.999854 0.724040 0.147 Uiso 0.3333 1 d R U P A .
H1B H 0.836823 0.823524 0.723070 0.147 Uiso 0.3333 1 d R U P . .
C3 C 1.0497(17) 1.008(3) 0.74011(12) 0.105(4) Uani 0.3333 1 d . U P A .
H3B H 1.130662 1.140042 0.738933 0.158 Uiso 0.3333 1 d R U P . .
H3A H 1.123642 0.949342 0.738543 0.158 Uiso 0.3333 1 d R U P . .
C4 C 1.016(5) 0.982(4) 0.7010(3) 0.136(8) Uani 0.3333 1 d D U P A -1
H4A H 0.926963 0.940619 0.689774 0.204 Uiso 0.3333 1 d R U P A -1
H4B H 1.094303 1.114729 0.700434 0.204 Uiso 0.3333 1 d R U P A -1
H4C H 1.093153 0.925369 0.699394 0.204 Uiso 0.3333 1 d R U P A -1

loop_
_atom_site_aniso_label
_atom_site_aniso_U_11
_atom_site_aniso_U_22
_atom_site_aniso_U_33
_atom_site_aniso_U_23
_atom_site_aniso_U_13
_atom_site_aniso_U_12
Fe2 0.0176(3) 0.0176(3) 0.0177(4) 0.000 0.000 0.00878(14)
Fe1 0.0194(3) 0.0194(3) 0.0229(3) 0.000 0.000 0.00972(13)
O3 0.0308(8) 0.0306(8) 0.0381(8) 0.0034(6) -0.0120(6) 0.0165(6)
O2 0.0387(9) 0.0382(9) 0.0523(10) 0.0094(7) -0.0158(7) 0.0202(7)
O1 0.0518(11) 0.0455(11) 0.0720(12) -0.0232(8) -0.0417(9) 0.0276(9)
C2 0.0334(10) 0.0284(10) 0.0434(12) 0.0014(8) -0.0110(9) 0.0150(9)
C1 0.0366(17) 0.0343(11) 0.0426(16) -0.0088(6) -0.0176(13) 0.0183(8)
N1 0.092(6) 0.058(5) 0.162(7) -0.034(4) -0.011(4) 0.050(4)
C3 0.093(7) 0.056(5) 0.169(7) -0.001(7) -0.032(5) 0.039(6)
C4 0.073(12) 0.089(14) 0.212(8) -0.038(14) 0.016(10) 0.015(10)

loop_
_atom_type_symbol
_atom_type_description
_atom_type_scat_dispersion_real
_atom_type_scat_dispersion_imag
_atom_type_scat_source
C C 0.0033 0.0016 'International Tables Vol C Tables 4.2.6.8 and 6.1.1.4'
H H 0.0000 0.0000 'International Tables Vol C Tables 4.2.6.8 and 6.1.1.4'
Fe Fe 0.3463 0.8444 'International Tables Vol C Tables 4.2.6.8 and 6.1.1.4'
N N 0.0061 0.0033 'International Tables Vol C Tables 4.2.6.8 and 6.1.1.4'
O O 0.0106 0.0060 'International Tables Vol C Tables 4.2.6.8 and 6.1.1.4'

loop_
_geom_angle_atom_site_label_1
_geom_angle_atom_site_label_2
_geom_angle_atom_site_label_3
_geom_angle
_geom_angle_site_symmetry_1
_geom_angle_site_symmetry_3
_geom_angle_publ_flag
O3 Fe2 O3 91.26(6) 2_665 . ?
O3 Fe2 O3 180.00(6) . 25_566 ?
O3 Fe2 O3 88.73(6) . 27_556 ?
O3 Fe2 O3 180.0 2_665 26_456 ?
O3 Fe2 O3 88.74(6) 3_565 25_566 ?
O3 Fe2 O3 88.73(6) 2_665 27_556 ?
O3 Fe2 O3 91.26(6) 2_665 3_565 ?
O3 Fe2 O3 91.27(6) 25_566 27_556 ?
O3 Fe2 O3 88.73(6) . 26_456 ?
O3 Fe2 O3 88.74(6) 3_565 26_456 ?
O3 Fe2 O3 91.26(6) . 3_565 ?
O3 Fe2 O3 91.27(6) 25_566 26_456 ?
O3 Fe2 O3 91.27(6) 27_556 26_456 ?
O3 Fe2 O3 88.74(6) 2_665 25_566 ?
O3 Fe2 O3 180.0 3_565 27_556 ?
O2 Fe1 O2 92.88(6) 3_665 2_655 ?
O2 Fe1 O2 92.88(6) 3_665 . ?
O2 Fe1 O2 92.88(6) 2_655 . ?
O1 Fe1 O2 89.92(7) 3_665 2_655 ?
O1 Fe1 O2 89.91(7) . 3_665 ?
O1 Fe1 O2 83.95(6) . . ?
O1 Fe1 O2 175.88(6) . 2_655 ?
O1 Fe1 O2 89.92(7) 2_655 . ?
O1 Fe1 O2 83.96(6) 3_665 3_665 ?
O1 Fe1 O2 175.88(6) 3_665 . ?
O1 Fe1 O2 175.88(6) 2_655 3_665 ?
O1 Fe1 O2 83.96(6) 2_655 2_655 ?
O1 Fe1 O1 93.38(8) 3_665 2_655 ?
O1 Fe1 O1 93.39(7) . 3_665 ?
O1 Fe1 O1 93.39(7) . 2_655 ?
C2 O3 Fe2 127.68(15) . . ?
C2 O2 Fe1 126.94(16) . . ?
C1 O1 Fe1 124.92(17) . . ?
O3 C2 H2 117.1 . . ?
O2 C2 O3 125.7(2) . . ?
O2 C2 H2 117.1 . . ?
O1 C1 O1 126.8(3) 6_766 . ?
O1 C1 H1 116.6 6_766 . ?
O1 C1 H1 116.6 . . ?
N1 N1 N1 60.00(2) 3_675 2_765 ?
N1 N1 H1A 98.4(5) 3_675 2_765 ?
N1 N1 H1A 38.6(6) 2_765 2_765 ?
N1 N1 H1A 90.3 3_675 . ?
N1 N1 H1A 149.6 2_765 . ?
N1 N1 H1B 160.7 3_675 . ?
N1 N1 H1B 100.9 2_765 . ?
N1 N1 C3 81.2(8) 3_675 3_675 ?
N1 N1 C3 56.6(11) 3_675 2_765 ?
N1 N1 C3 58.9(9) 3_675 . ?
N1 N1 C3 74.7(10) 2_765 2_765 ?
N1 N1 C3 70.6(12) 2_765 3_675 ?
N1 N1 C3 50.9(6) 2_765 . ?
N1 N1 C4 60.7(12) 2_765 . ?
N1 N1 C4 70.0(13) 3_675 . ?
N1 N1 H4B 102.6(14) 2_765 2_765 ?
N1 N1 H4B 87.4(14) 3_675 2_765 ?
H1A N1 H1A 166.3 . 2_765 ?
H1A N1 H1B 108.4 . . ?
H1A N1 H4B 80.4 . 2_765 ?
H1A N1 H4B 110.4 2_765 2_765 ?
H1B N1 H1A 62.4 . 2_765 ?
H1B N1 H4B 100.2 . 2_765 ?
C3 N1 H1A 100.8 3_675 . ?
C3 N1 H1A 66.3(9) . 2_765 ?
C3 N1 H1A 83.9 2_765 . ?
C3 N1 H1A 110.2 . . ?
C3 N1 H1A 92.0(7) 2_765 2_765 ?
C3 N1 H1A 70.4(12) 3_675 2_765 ?
C3 N1 H1B 108.2 . . ?
C3 N1 H1B 119.1 2_765 . ?
C3 N1 H1B 90.2 3_675 . ?
C3 N1 C3 29.9(9) 3_675 2_765 ?
C3 N1 C3 25.3(8) 3_675 . ?
C3 N1 C3 26.3(8) 2_765 . ?
C3 N1 C4 107.8(14) . . ?
C3 N1 C4 130.9(18) 3_675 . ?
C3 N1 C4 122.5(19) 2_765 . ?
C3 N1 H4B 140.6(17) 2_765 2_765 ?
C3 N1 H4B 168.6(18) 3_675 2_765 ?
C3 N1 H4B 143.9(17) . 2_765 ?
C4 N1 H1A 75.4(12) . 2_765 ?
C4 N1 H1A 117.7 . . ?
C4 N1 H1B 104.0 . . ?
C4 N1 H4B 42(2) . 2_765 ?
N1 C3 N1 47.8(9) 2_765 . ?
N1 C3 N1 46.3(8) 3_675 . ?
N1 C3 N1 52.8(10) 2_765 3_675 ?
N1 C3 H1B 67.3(8) 3_675 2_765 ?
N1 C3 H1B 83.9(8) . 2_765 ?
N1 C3 H1B 37.3(4) 2_765 2_765 ?
N1 C3 C3 133.8(10) 3_675 6_766 ?
N1 C3 C3 167.8(15) 2_765 4_556 ?
N1 C3 C3 145.6(17) 2_765 6_766 ?
N1 C3 C3 122(2) 3_675 4_556 ?
N1 C3 C3 156(3) 2_765 5_676 ?
N1 C3 H3B 100.4 2_765 . ?
N1 C3 H3B 62.6 3_675 . ?
N1 C3 H3B 107.7 . . ?
N1 C3 H3A 113.7 3_675 . ?
N1 C3 H3A 67.7 2_765 . ?
N1 C3 H3A 109.9 . . ?
C3 C3 N1 88.0(19) 3_675 2_765 ?
C3 C3 N1 62.6(15) 2_765 . ?
C3 C3 N1 135.4(16) 5_676 . ?
C3 C3 N1 108.0(13) 6_766 . ?
C3 C3 N1 105.6(8) 2_765 2_765 ?
C3 C3 N1 151(3) 5_676 3_675 ?
C3 C3 N1 49.2(6) 3_675 . ?
C3 C3 N1 120.1(16) 4_556 . ?
C3 C3 N1 91.1(17) 3_675 3_675 ?
C3 C3 N1 62.2(18) 2_765 3_675 ?
C3 C3 H1B 129(2) 2_765 2_765 ?
C3 C3 H1B 158.5(9) 6_766 2_765 ?
C3 C3 H1B 154.7(8) 4_556 2_765 ?
C3 C3 H1B 124(3) 3_675 2_765 ?
C3 C3 H1B 136.0(7) 5_676 2_765 ?
C3 C3 C3 60.5(8) 3_675 6_766 ?
C3 C3 C3 86.7(18) 3_675 5_676 ?
C3 C3 C3 72(2) 2_765 6_766 ?
C3 C3 C3 64.5(17) 2_765 4_556 ?
C3 C3 C3 91.9(5) 2_765 5_676 ?
C3 C3 C3 28.8(8) 5_676 4_556 ?
C3 C3 C3 27.6(8) 5_676 6_766 ?
C3 C3 C3 60.00(8) 3_675 2_765 ?
C3 C3 C3 81(2) 3_675 4_556 ?
C3 C3 C3 27.3(7) 4_556 6_766 ?
C3 C3 H3B 135.8 3_675 . ?
C3 C3 H3B 84.4 4_556 . ?
C3 C3 H3B 111.7 6_766 . ?
C3 C3 H3B 99.6 5_676 . ?
C3 C3 H3B 76.0 2_765 . ?
C3 C3 H3A 115.1 3_675 . ?
C3 C3 H3A 111.4 6_766 . ?
C3 C3 H3A 121.6 4_556 . ?
C3 C3 H3A 93.6 5_676 . ?
C3 C3 H3A 172.5 2_765 . ?
H3B C3 H1B 80.2 . 2_765 ?
H3B C3 H3A 108.1 . . ?
H3A C3 H1B 47.0 . 2_765 ?
N1 C4 H4A 107.8 . . ?
N1 C4 H4B 103.6 . . ?
N1 C4 H4B 63.2(11) . 2_765 ?
N1 C4 H4C 117.2 . . ?
H4A C4 H4B 51.2 . 2_765 ?
H4A C4 H4B 109.8 . . ?
H4A C4 H4C 109.3 . . ?
H4B C4 H4B 96.4 . 2_765 ?
H4B C4 H4C 108.9 . . ?
H4C C4 H4B 153.1 . 2_765 ?

loop_
_geom_bond_atom_site_label_1
_geom_bond_atom_site_label_2
_geom_bond_distance
_geom_bond_site_symmetry_2
_geom_bond_publ_flag
Fe2 O3 2.0056(13) 2_665 ?
Fe2 O3 2.0055(13) . ?
Fe2 O3 2.0056(13) 25_566 ?
Fe2 O3 2.0055(13) 26_456 ?
Fe2 O3 2.0056(14) 3_565 ?
Fe2 O3 2.0055(14) 27_556 ?
Fe1 O2 2.1304(14) . ?
Fe1 O2 2.1304(15) 2_655 ?
Fe1 O2 2.1304(14) 3_665 ?
Fe1 O1 2.1189(15) 3_665 ?
Fe1 O1 2.1188(15) . ?
Fe1 O1 2.1189(15) 2_655 ?
O3 C2 1.247(2) . ?
O2 C2 1.220(2) . ?
O1 C1 1.232(2) . ?
C2 H2 0.9300 . ?
C1 H1 0.9300 . ?
N1 N1 1.125(19) 3_675 ?
N1 N1 1.125(18) 2_765 ?
N1 H1A 0.9003 . ?
N1 H1A 1.444(17) 2_765 ?
N1 H1B 0.9000 . ?
N1 C3 1.500(9) . ?
N1 C3 1.332(17) 2_765 ?
N1 C3 1.178(12) 3_675 ?
N1 C4 1.553(16) . ?
N1 H4B 1.438(12) 2_765 ?
C3 C3 0.66(2) 3_675 ?
C3 C3 0.664(19) 2_765 ?
C3 C3 1.38(2) 4_556 ?
C3 C3 1.247(14) 5_676 ?
C3 C3 1.432(15) 6_766 ?
C3 H3B 0.9601 . ?
C3 H3A 0.9596 . ?
C4 H4A 0.9550 . ?
C4 H4B 0.9613 . ?
C4 H4B 1.08(6) 2_765 ?
C4 H4C 0.9661 . ?

loop_
_geom_hbond_atom_site_label_D
_geom_hbond_atom_site_label_H
_geom_hbond_atom_site_label_A
_geom_hbond_distance_DH
_geom_hbond_distance_HA
_geom_hbond_distance_DA
_geom_hbond_angle_DHA
_geom_hbond_site_symmetry_A
_geom_hbond_publ_flag
N1 H1A O1 0.90 2.27 3.130(10) 159.4 3_675 yes
N1 H1B O2 0.90 2.33 3.117(10) 145.7 . yes
N1 H1B O1 0.90 2.61 3.300(11) 134.1 . yes
C3 H3B O1 0.96 2.25 2.972(17) 130.8 2_765 yes
C3 H3A O1 0.96 2.57 3.29(2) 131.7 6_766 yes
C4 H4C O2 0.97 2.59 3.19(3) 121.1 2_765 yes

loop_
_geom_torsion_atom_site_label_1
_geom_torsion_atom_site_label_2
_geom_torsion_atom_site_label_3
_geom_torsion_atom_site_label_4
_geom_torsion
_geom_torsion_site_symmetry_1
_geom_torsion_site_symmetry_2
_geom_torsion_site_symmetry_3
_geom_torsion_site_symmetry_4
_geom_torsion_publ_flag
Fe2 O3 C2 O2 178.69(17) . . . . ?
Fe1 O2 C2 O3 169.21(16) . . . . ?
Fe1 O1 C1 O1 174.55(19) . . . 6_766 ?
N1 N1 C3 N1 -74.8(6) 3_675 . . 2_765 ?
N1 N1 C3 N1 74.8(6) 2_765 . . 3_675 ?
N1 N1 C3 C3 107(2) 3_675 . . 4_556 ?
N1 N1 C3 C3 -151.1(13) 2_765 . . 6_766 ?
N1 N1 C3 C3 138(4) 3_675 . . 5_676 ?
N1 N1 C3 C3 149(5) 3_675 . . 3_675 ?
N1 N1 C3 C3 -136(5) 2_765 . . 3_675 ?
N1 N1 C3 C3 -147(5) 2_765 . . 5_676 ?
N1 N1 C3 C3 77(4) 3_675 . . 2_765 ?
N1 N1 C3 C3 134.1(9) 3_675 . . 6_766 ?
N1 N1 C3 C3 -178(2) 2_765 . . 4_556 ?
N1 N1 C3 C3 151(4) 2_765 . . 2_765 ?
C3 N1 C3 N1 -149(5) 3_675 . . 3_675 ?
C3 N1 C3 N1 136(5) 3_675 . . 2_765 ?
C3 N1 C3 N1 -77(4) 2_765 . . 3_675 ?
C3 N1 C3 N1 -151(4) 2_765 . . 2_765 ?
C3 N1 C3 C3 61.9(8) 2_765 . . 5_676 ?
C3 N1 C3 C3 -15(4) 3_675 . . 6_766 ?
C3 N1 C3 C3 -72.7(9) 3_675 . . 2_765 ?
C3 N1 C3 C3 30.7(19) 2_765 . . 4_556 ?
C3 N1 C3 C3 -10.9(8) 3_675 . . 5_676 ?
C3 N1 C3 C3 72.7(11) 2_765 . . 3_675 ?
C3 N1 C3 C3 -42(3) 3_675 . . 4_556 ?
C3 N1 C3 C3 58(3) 2_765 . . 6_766 ?
C4 N1 C3 N1 -22.6(16) . . . 2_765 ?
C4 N1 C3 N1 52.2(14) . . . 3_675 ?
C4 N1 C3 C3 -159(4) . . . 3_675 ?
C4 N1 C3 C3 -173.7(12) . . . 6_766 ?
C4 N1 C3 C3 -169(4) . . . 5_676 ?
C4 N1 C3 C3 159.4(18) . . . 4_556 ?
C4 N1 C3 C3 129(3) . . . 2_765 ?
